data_1534727
loop_
_publ_author_name
'Grigor'ev, M.S.'
'Charushnikova, I.A.'
'Krot, N.N.'
'Yanovskii, A.I.'
'Struchkov, Yu.T.'

_publ_section_title
;
 Crystal structure and electric absorption spectrum of neptunoile nitrate
 (NpO2)2(NO3)2*5H2O
;
_journal_name_full 'Zhurnal Neorganicheskoi Khimii'
_journal_page_first 179
_journal_page_last 183
_journal_volume 39
_journal_year 1994
_chemical_formula_sum 'H10 N2 Np2 O15'
_chemical_name_systematic '(Np O2)2 (N O3)2 (H2 O)5'
_space_group_IT_number 2
_symmetry_space_group_name_Hall '-P 1'
_symmetry_space_group_name_H-M 'P -1'
_cell_angle_alpha 97.37
_cell_angle_beta 107.06
_cell_angle_gamma 102.66
_cell_formula_units_Z 2
_cell_length_a 8.202
_cell_length_b 8.334
_cell_length_c 10.327
_cell_volume 644.253
_citation_journal_id_ASTM ZNOKAQ
_cod_data_source_file Grigorev_ZNOKAQ_1994_1418.cif
_cod_data_source_block H10N2Np2O15
_cod_original_cell_volume 644.2531
_cod_database_code 1534727

loop_
_symmetry_equiv_pos_as_xyz
x,y,z
-x,-y,-z

loop_
_atom_site_label
_atom_site_type_symbol
_atom_site_fract_x
_atom_site_fract_y
_atom_site_fract_z
_atom_site_occupancy
_atom_site_U_iso_or_equiv
O11 O-2 0.799 0.3473 0.428 1 0.0
O9 O-2 0.8485 0.4608 0.7601 1 0.0
O7 O-2 -0.0374 0.1555 0.5994 1 0.0
O4 O-2 0.5217 0.3543 0.8836 1 0.0
O2 O-2 0.4627 0.4484 0.339 1 0.0
O1 O-2 0.4867 0.0151 0.2495 1 0.0
O10 O-2 0.0907 0.4129 0.8848 1 0.0
N1 N+5 0.1259 0.1889 0.6303 1 0.0
O15 O-2 0.8703 0.1061 0.0917 1 0.0
O13 O-2 0.2714 0.2076 0.0626 1 0.0
Np1 Np+5 0.47453 0.23099 0.29753 1 0.0
O5 O-2 0.2099 0.0902 0.6781 1 0.0
O12 O-2 0.654 0.318 0.1469 1 0.0
Np2 Np+5 0.52378 0.27387 0.71103 1 0.0
O8 O-2 0.8328 0.239 0.8445 1 0.0
O14 O-2 0.1748 0.1289 0.3049 1 0.0
N2 N+5 0.9267 0.3727 0.8323 1 0.0
O6 O-2 0.2134 0.3246 0.6127 1 0.0
O3 O-2 0.5151 0.1959 0.5328 1 0.0
